data_7210029
loop_
_publ_author_name
'Eberhard, Jens'
'Stoll, Ion'
'Brockhinke, Regina'
'Neumann, Beate'
'Stammler, Hans-Georg'
'Riefer, Arthur'
'Rauls, Eva'
'Schmidt, Wolf Gero'
'Mattay, Jochen'

_publ_section_title
;
 Structural variety of 5-fluoroarene-2-aminopyrimidine in comparison to
 2-aminopyrimidine silver(i) coordination polymers: progress report and
 overview
;
_journal_issue 21
_journal_name_full CrystEngComm
_journal_page_first 4225
_journal_paper_doi 10.1039/c2ce26388b
_journal_volume 15
_journal_year 2013
_chemical_formula_moiety 'C14 H10 Ag F7 N4 O2'
_chemical_formula_sum 'C14 H10 Ag F7 N4 O2'
_chemical_formula_weight 507.13
_chemical_name_systematic
;
?
;
_space_group_IT_number 15
_symmetry_cell_setting monoclinic
_symmetry_space_group_name_Hall '-C 2yc'
_symmetry_space_group_name_H-M 'C 1 2/c 1'
_atom_sites_solution_hydrogens geom
_atom_sites_solution_primary direct
_atom_sites_solution_secondary difmap
_audit_creation_method SHELXL-97
_cell_angle_alpha 90.00
_cell_angle_beta 121.264(12)
_cell_angle_gamma 90.00
_cell_formula_units_Z 8
_cell_length_a 28.875(8)
_cell_length_b 6.4421(2)
_cell_length_c 20.640(4)
_cell_measurement_reflns_used 406
_cell_measurement_temperature 100(2)
_cell_measurement_theta_max 27.5
_cell_measurement_theta_min 3
_cell_volume 3281.8(12)
_computing_cell_refinement 'Dirax/lsq (Duisenberg & Schreurs, 1989-2000)'
_computing_data_collection 'Collect, Bruker AXS, 2004'
_computing_data_reduction 'EVALCCD (Duisenberg,1998,Thesis.Utrecht University.'
_computing_molecular_graphics 'SHELXTL-PLUS (1990)'
_computing_publication_material 'SHELXL-97 (Sheldrick, 1997)'
_computing_structure_refinement 'SHELXL-97 (Sheldrick, 1997)'
_computing_structure_solution 'SHELXS-97 (Sheldrick, 1990)'
_diffrn_ambient_temperature 100(2)
_diffrn_measured_fraction_theta_full 0.999
_diffrn_measured_fraction_theta_max 0.999
_diffrn_measurement_device_type KappaCCD
_diffrn_measurement_method CCD
_diffrn_radiation_monochromator graphite
_diffrn_radiation_source 'fine-focus sealed tube'
_diffrn_radiation_type MoK\a
_diffrn_radiation_wavelength 0.71073
_diffrn_reflns_av_R_equivalents 0.0943
_diffrn_reflns_av_sigmaI/netI 0.0496
_diffrn_reflns_limit_h_max 37
_diffrn_reflns_limit_h_min -37
_diffrn_reflns_limit_k_max 8
_diffrn_reflns_limit_k_min -8
_diffrn_reflns_limit_l_max 26
_diffrn_reflns_limit_l_min -26
_diffrn_reflns_number 34803
_diffrn_reflns_theta_full 27.50
_diffrn_reflns_theta_max 27.50
_diffrn_reflns_theta_min 3.27
_exptl_absorpt_coefficient_mu 1.324
_exptl_absorpt_correction_T_max 0.9368
_exptl_absorpt_correction_T_min 0.7081
_exptl_absorpt_correction_type multi-scan
_exptl_absorpt_process_details 'SADABS - Bruker Nonius area detector scaling and absorption correction - V2.10'
_exptl_crystal_colour Colourless
_exptl_crystal_density_diffrn 2.053
_exptl_crystal_density_method 'not measured'
_exptl_crystal_description needle
_exptl_crystal_F_000 1984
_exptl_crystal_size_max 0.28
_exptl_crystal_size_mid 0.05
_exptl_crystal_size_min 0.05
_refine_diff_density_max 0.774
_refine_diff_density_min -0.647
_refine_diff_density_rms 0.129
_refine_ls_extinction_method none
_refine_ls_goodness_of_fit_ref 1.031
_refine_ls_hydrogen_treatment mixed
_refine_ls_matrix_type full
_refine_ls_number_parameters 280
_refine_ls_number_reflns 3775
_refine_ls_number_restraints 1
_refine_ls_restrained_S_all 1.032
_refine_ls_R_factor_all 0.0613
_refine_ls_R_factor_gt 0.0384
_refine_ls_shift/su_max 0.008
_refine_ls_shift/su_mean 0.000
_refine_ls_structure_factor_coef Fsqd
_refine_ls_weighting_details 'calc w=1/[\s^2^(Fo^2^)+(0.0327P)^2^+19.9723P] where P=(Fo^2^+2Fc^2^)/3'
_refine_ls_weighting_scheme calc
_refine_ls_wR_factor_gt 0.0794
_refine_ls_wR_factor_ref 0.0903
_reflns_number_gt 2926
_reflns_number_total 3775
_reflns_threshold_expression >2sigma(I)
_cod_data_source_file c2ce26388b.txt
_cod_data_source_block compound8
_cod_depositor_comments
;
The following automatic conversions were performed:

'_symmetry_cell_setting' value 'Monoclinic' changed to 'monoclinic'
according to /home/saulius/struct/CIF-dictionaries/cif_core.dic
dictionary named 'cif_core.dic' version 2.4.2 from 2011-04-26.

Automatic conversion script
Id: cif_fix_values 1891 2012-01-12 08:04:46Z andrius 
;
_cod_original_cell_volume 3281.8(11)
_cod_original_sg_symbol_H-M 'C 2/c'
_cod_database_code 7210029

loop_
_symmetry_equiv_pos_as_xyz
'x, y, z'
'-x, y, -z+1/2'
'x+1/2, y+1/2, z'
'-x+1/2, y+1/2, -z+1/2'
'-x, -y, -z'
'x, -y, z-1/2'
'-x+1/2, -y+1/2, -z'
'x+1/2, -y+1/2, z-1/2'

loop_
_atom_site_label
_atom_site_type_symbol
_atom_site_fract_x
_atom_site_fract_y
_atom_site_fract_z
_atom_site_U_iso_or_equiv
_atom_site_adp_type
_atom_site_occupancy
_atom_site_symmetry_multiplicity
_atom_site_calc_flag
_atom_site_refinement_flags
_atom_site_disorder_assembly
_atom_site_disorder_group
Ag1 Ag 0.529238(12) -0.06376(4) 0.459274(15) 0.01773(10) Uani 1 1 d . . .
F1 F 0.37872(9) 0.7480(3) 0.19895(12) 0.0241(5) Uani 1 1 d . . .
F2 F 0.30670(9) 0.7204(4) 0.05398(12) 0.0256(5) Uani 1 1 d . . .
F3 F 0.37556(9) 0.0554(3) 0.04757(12) 0.0227(5) Uani 1 1 d . . .
F4 F 0.44506(9) 0.0789(3) 0.19252(12) 0.0202(5) Uani 1 1 d . . .
F5A F 0.68940(13) 0.1451(5) 0.72707(17) 0.0405(10) Uani 0.843(7) 1 d P A 1
F6A F 0.6556(2) -0.1153(10) 0.7543(3) 0.0323(12) Uani 0.843(7) 1 d P A 1
F7A F 0.70359(14) -0.1588(8) 0.70132(18) 0.0440(11) Uani 0.843(7) 1 d P A 1
O1 O 0.60636(11) -0.1546(4) 0.57439(15) 0.0222(6) Uani 1 1 d . A .
O2 O 0.58375(12) 0.1188(4) 0.62017(15) 0.0246(6) Uani 1 1 d . A .
N1 N 0.50376(12) 0.2529(5) 0.40653(17) 0.0167(7) Uani 1 1 d . . .
N2 N 0.56411(14) 0.4408(6) 0.51294(18) 0.0189(7) Uani 1 1 d . . .
H2A H 0.5794(17) 0.552(7) 0.532(2) 0.015(10) Uiso 1 1 d . . .
H2B H 0.569(2) 0.332(8) 0.537(3) 0.029(13) Uiso 1 1 d . . .
N3 N 0.51571(13) 0.6181(5) 0.39948(17) 0.0170(7) Uani 1 1 d . . .
N4 N 0.29709(14) 0.3756(6) -0.03289(18) 0.0241(8) Uani 1 1 d . . .
C1 C 0.52749(14) 0.4385(6) 0.43866(19) 0.0135(7) Uani 1 1 d . . .
C2 C 0.48051(16) 0.6099(6) 0.3244(2) 0.0185(8) Uani 1 1 d . . .
H2 H 0.4727 0.7342 0.2958 0.022 Uiso 1 1 calc R . .
C3 C 0.45499(15) 0.4277(6) 0.28661(19) 0.0164(7) Uani 1 1 d . . .
C4 C 0.46764(15) 0.2527(6) 0.3321(2) 0.0162(8) Uani 1 1 d . . .
H4 H 0.4497 0.1263 0.3090 0.019 Uiso 1 1 calc R . .
C5 C 0.41575(15) 0.4159(6) 0.2033(2) 0.0166(7) Uani 1 1 d . . .
C6 C 0.37973(15) 0.5764(6) 0.1627(2) 0.0183(7) Uani 1 1 d . . .
C7 C 0.34219(15) 0.5627(6) 0.0860(2) 0.0188(8) Uani 1 1 d . . .
C8 C 0.33693(16) 0.3868(6) 0.0424(2) 0.0203(8) Uani 1 1 d . . .
C9 C 0.37324(15) 0.2280(6) 0.0832(2) 0.0167(7) Uani 1 1 d . . .
C10 C 0.41073(15) 0.2418(6) 0.1601(2) 0.0181(8) Uani 1 1 d . . .
C11 C 0.28963(19) 0.5453(7) -0.0845(2) 0.0305(10) Uani 1 1 d . . .
H11A H 0.3126 0.6627 -0.0553 0.046 Uiso 1 1 calc R . .
H11B H 0.2516 0.5888 -0.1120 0.046 Uiso 1 1 calc R . .
H11C H 0.2997 0.4981 -0.1207 0.046 Uiso 1 1 calc R . .
C12 C 0.27527(17) 0.1755(7) -0.0692(2) 0.0270(9) Uani 1 1 d . . .
H12A H 0.2972 0.1204 -0.0889 0.041 Uiso 1 1 calc R . .
H12B H 0.2378 0.1934 -0.1110 0.041 Uiso 1 1 calc R . .
H12C H 0.2762 0.0784 -0.0320 0.041 Uiso 1 1 calc R . .
C13 C 0.61356(16) -0.0266(6) 0.6245(2) 0.0198(8) Uani 1 1 d D . .
C14A C 0.6663(2) -0.0415(12) 0.7021(3) 0.0233(12) Uani 0.843(7) 1 d P A 1
F5B F 0.6667(7) -0.331(3) 0.7071(10) 0.040(5) Uiso 0.157(7) 1 d P A 2
F6B F 0.6634(13) -0.065(5) 0.760(2) 0.021(7) Uiso 0.157(7) 1 d P A 2
F7B F 0.7076(10) -0.050(4) 0.7136(14) 0.048(7) Uiso 0.157(7) 1 d P A 2
C14B C 0.6596(16) -0.133(7) 0.6979(19) 0.054(16) Uiso 0.157(7) 1 d PD A 2

loop_
_atom_site_aniso_label
_atom_site_aniso_U_11
_atom_site_aniso_U_22
_atom_site_aniso_U_33
_atom_site_aniso_U_23
_atom_site_aniso_U_13
_atom_site_aniso_U_12
Ag1 0.02192(16) 0.01399(15) 0.01148(14) 0.00071(12) 0.00458(11) 0.00053(12)
F1 0.0281(13) 0.0209(11) 0.0175(11) -0.0007(9) 0.0077(10) 0.0060(10)
F2 0.0230(12) 0.0251(12) 0.0184(11) 0.0056(10) 0.0034(10) 0.0057(10)
F3 0.0226(12) 0.0261(12) 0.0158(11) -0.0047(10) 0.0074(9) 0.0001(10)
F4 0.0215(11) 0.0189(11) 0.0144(10) 0.0000(9) 0.0054(9) 0.0031(9)
F5A 0.0306(19) 0.046(2) 0.0250(17) -0.0030(14) 0.0002(14) -0.0167(15)
F6A 0.025(2) 0.048(4) 0.0147(19) 0.009(2) 0.0046(17) -0.005(2)
F7A 0.0260(19) 0.070(3) 0.0209(17) -0.0072(18) 0.0018(14) 0.0252(19)
O1 0.0250(15) 0.0220(14) 0.0143(13) 0.0003(11) 0.0064(12) 0.0007(12)
O2 0.0331(17) 0.0232(15) 0.0187(14) 0.0026(11) 0.0141(13) 0.0017(13)
N1 0.0153(16) 0.0199(16) 0.0126(15) -0.0005(12) 0.0055(13) -0.0004(13)
N2 0.0240(18) 0.0123(16) 0.0130(15) -0.0005(14) 0.0043(14) -0.0013(15)
N3 0.0199(16) 0.0156(15) 0.0107(15) 0.0018(12) 0.0046(13) 0.0013(13)
N4 0.0209(17) 0.0312(19) 0.0112(15) 0.0011(13) 0.0021(14) -0.0049(15)
C1 0.0109(16) 0.0162(17) 0.0106(15) 0.0010(14) 0.0037(14) 0.0028(15)
C2 0.023(2) 0.0179(19) 0.0131(18) 0.0037(14) 0.0087(16) 0.0048(15)
C3 0.0158(17) 0.0203(18) 0.0112(16) -0.0009(15) 0.0057(14) -0.0006(16)
C4 0.0145(18) 0.0189(19) 0.0125(17) -0.0022(14) 0.0051(15) -0.0017(15)
C5 0.0176(18) 0.0180(18) 0.0118(16) 0.0018(15) 0.0059(15) -0.0030(16)
C6 0.0186(18) 0.0196(18) 0.0139(17) 0.0001(16) 0.0065(15) -0.0017(16)
C7 0.0155(18) 0.0219(19) 0.0153(17) 0.0071(16) 0.0053(15) 0.0048(16)
C8 0.0174(19) 0.029(2) 0.0116(17) 0.0012(15) 0.0055(15) -0.0041(16)
C9 0.0168(18) 0.0188(18) 0.0138(17) -0.0043(15) 0.0074(15) -0.0028(15)
C10 0.0163(19) 0.0190(19) 0.0177(18) 0.0043(15) 0.0079(16) 0.0027(15)
C11 0.031(2) 0.039(3) 0.0166(19) 0.0053(19) 0.0088(18) 0.002(2)
C12 0.025(2) 0.036(2) 0.0156(19) -0.0040(18) 0.0073(18) -0.0057(19)
C13 0.0197(19) 0.025(2) 0.0126(17) 0.0004(15) 0.0068(16) -0.0056(17)
C14A 0.016(3) 0.040(4) 0.008(2) -0.002(2) 0.0025(18) 0.002(2)

loop_
_atom_type_symbol
_atom_type_description
_atom_type_scat_dispersion_real
_atom_type_scat_dispersion_imag
_atom_type_scat_source
C C 0.0033 0.0016 'International Tables Vol C Tables 4.2.6.8 and 6.1.1.4'
H H 0.0000 0.0000 'International Tables Vol C Tables 4.2.6.8 and 6.1.1.4'
Ag Ag -0.8971 1.1015 'International Tables Vol C Tables 4.2.6.8 and 6.1.1.4'
F F 0.0171 0.0103 'International Tables Vol C Tables 4.2.6.8 and 6.1.1.4'
N N 0.0061 0.0033 'International Tables Vol C Tables 4.2.6.8 and 6.1.1.4'
O O 0.0106 0.0060 'International Tables Vol C Tables 4.2.6.8 and 6.1.1.4'

loop_
_geom_angle_atom_site_label_1
_geom_angle_atom_site_label_2
_geom_angle_atom_site_label_3
_geom_angle
_geom_angle_site_symmetry_1
_geom_angle_site_symmetry_3
N1 Ag1 N3 128.45(11) . 1_545
N1 Ag1 O1 128.27(10) . .
N3 Ag1 O1 97.37(10) 1_545 .
N1 Ag1 Ag1 83.50(8) . 5_656
N3 Ag1 Ag1 122.89(8) 1_545 5_656
O1 Ag1 Ag1 90.86(7) . 5_656
C13 O1 Ag1 109.7(2) . .
C4 N1 C1 117.0(3) . .
C4 N1 Ag1 114.8(2) . .
C1 N1 Ag1 127.1(2) . .
C1 N2 H2A 118(3) . .
C1 N2 H2B 118(3) . .
H2A N2 H2B 124(4) . .
C2 N3 C1 117.5(3) . .
C2 N3 Ag1 117.8(2) . 1_565
C1 N3 Ag1 121.2(2) . 1_565
C8 N4 C12 120.8(3) . .
C8 N4 C11 120.3(3) . .
C12 N4 C11 115.2(3) . .
N2 C1 N3 118.7(3) . .
N2 C1 N1 117.7(3) . .
N3 C1 N1 123.5(3) . .
N3 C2 C3 122.9(3) . .
N3 C2 H2 118.5 . .
C3 C2 H2 118.5 . .
C4 C3 C2 115.4(3) . .
C4 C3 C5 120.9(3) . .
C2 C3 C5 123.6(3) . .
N1 C4 C3 123.4(3) . .
N1 C4 H4 118.3 . .
C3 C4 H4 118.3 . .
C10 C5 C6 114.5(3) . .
C10 C5 C3 122.9(3) . .
C6 C5 C3 122.6(3) . .
F1 C6 C7 117.4(3) . .
F1 C6 C5 120.0(3) . .
C7 C6 C5 122.5(3) . .
F2 C7 C6 117.3(3) . .
F2 C7 C8 119.5(3) . .
C6 C7 C8 123.0(3) . .
N4 C8 C9 124.9(4) . .
N4 C8 C7 121.0(4) . .
C9 C8 C7 114.1(3) . .
F3 C9 C10 116.5(3) . .
F3 C9 C8 120.6(3) . .
C10 C9 C8 122.8(3) . .
F4 C10 C9 116.9(3) . .
F4 C10 C5 120.0(3) . .
C9 C10 C5 123.0(3) . .
N4 C11 H11A 109.5 . .
N4 C11 H11B 109.5 . .
H11A C11 H11B 109.5 . .
N4 C11 H11C 109.5 . .
H11A C11 H11C 109.5 . .
H11B C11 H11C 109.5 . .
N4 C12 H12A 109.5 . .
N4 C12 H12B 109.5 . .
H12A C12 H12B 109.5 . .
N4 C12 H12C 109.5 . .
H12A C12 H12C 109.5 . .
H12B C12 H12C 109.5 . .
O2 C13 O1 128.7(4) . .
O2 C13 C14A 113.3(4) . .
O1 C13 C14A 118.0(4) . .
O2 C13 C14B 127(2) . .
O1 C13 C14B 102(2) . .
C14A C13 C14B 22.8(18) . .
F7A C14A F5A 105.8(5) . .
F7A C14A F6A 109.4(6) . .
F5A C14A F6A 106.3(5) . .
F7A C14A C13 113.3(4) . .
F5A C14A C13 111.8(5) . .
F6A C14A C13 109.9(5) . .
F5B C14B F6B 105(3) . .
F5B C14B F7B 107(3) . .
F6B C14B F7B 94(4) . .
F5B C14B C13 125(3) . .
F6B C14B C13 114(3) . .
F7B C14B C13 108(3) . .

loop_
_geom_bond_atom_site_label_1
_geom_bond_atom_site_label_2
_geom_bond_distance
_geom_bond_site_symmetry_2
Ag1 N1 2.249(3) .
Ag1 N3 2.319(3) 1_545
Ag1 O1 2.336(3) .
Ag1 Ag1 3.0493(7) 5_656
F1 C6 1.344(4) .
F2 C7 1.348(4) .
F3 C9 1.354(4) .
F4 C10 1.357(4) .
F5A C14A 1.341(8) .
F6A C14A 1.353(8) .
F7A C14A 1.322(7) .
O1 C13 1.252(5) .
O2 C13 1.244(5) .
N1 C4 1.337(5) .
N1 C1 1.366(5) .
N2 C1 1.336(5) .
N2 H2A 0.83(5) .
N2 H2B 0.82(5) .
N3 C2 1.343(5) .
N3 C1 1.350(5) .
N3 Ag1 2.319(3) 1_565
N4 C8 1.374(5) .
N4 C12 1.459(5) .
N4 C11 1.461(5) .
C2 C3 1.390(5) .
C2 H2 0.9500 .
C3 C4 1.389(5) .
C3 C5 1.492(5) .
C4 H4 0.9500 .
C5 C10 1.393(5) .
C5 C6 1.396(5) .
C6 C7 1.382(5) .
C7 C8 1.405(6) .
C8 C9 1.392(6) .
C9 C10 1.383(5) .
C11 H11A 0.9800 .
C11 H11B 0.9800 .
C11 H11C 0.9800 .
C12 H12A 0.9800 .
C12 H12B 0.9800 .
C12 H12C 0.9800 .
C13 C14A 1.537(6) .
C13 C14B 1.562(19) .
F5B C14B 1.29(5) .
F6B C14B 1.30(6) .
F7B C14B 1.36(6) .
